data_7204626
loop_
_publ_author_name
'Kamiyama, Asako'
'Noguchi, Tomoko'
'Kajiwara, Takashi'
'Ito, Tasuku'

_publ_section_title
;
 Controlling the construction of trinuclear, 1-D, and 2-D
 Ni(ii)Fe(ii)/Fe(ii)Fe(ii) complexes: selective syntheses, structures,
 and magnetic properties
;
_journal_issue 40
_journal_name_full CrystEngComm
_journal_page_first 231
_journal_paper_doi 10.1039/b302413j
_journal_volume 5
_journal_year 2003
_chemical_formula_sum 'C25 H23.5 Br Cl Fe N6 Ni O10.75'
_chemical_formula_weight 809.92
_chemical_name_systematic
;
?
;
_space_group_IT_number 82
_symmetry_cell_setting tetragonal
_symmetry_space_group_name_Hall 'I -4'
_symmetry_space_group_name_H-M 'I -4'
_atom_sites_solution_hydrogens geom
_atom_sites_solution_primary direct
_atom_sites_solution_secondary difmap
_audit_creation_method SHELXL-97
_cell_angle_alpha 90.00
_cell_angle_beta 90.00
_cell_angle_gamma 90.00
_cell_formula_units_Z 8
_cell_length_a 14.9691(6)
_cell_length_b 14.9691(6)
_cell_length_c 30.3224(17)
_cell_measurement_reflns_used 3912
_cell_measurement_temperature 200(2)
_cell_measurement_theta_max 25.07
_cell_measurement_theta_min 1.92
_cell_volume 6794.5(5)
_computing_cell_refinement 'Bruker SMART'
_computing_data_collection 'Bruker SMART'
_computing_data_reduction 'Bruker SHELXTL'
_computing_molecular_graphics 'Bruker SHELXTL'
_computing_publication_material 'Bruker SHELXTL'
_computing_structure_refinement 'SHELXL-97 (Sheldrick, 1997)'
_computing_structure_solution ' SIR-92 (Altomare et al., 1994) '
_diffrn_ambient_temperature 200(2)
_diffrn_measured_fraction_theta_full 0.995
_diffrn_measured_fraction_theta_max 0.995
_diffrn_measurement_device_type 'CCD area detector'
_diffrn_measurement_method 'phi and omega scans'
_diffrn_radiation_monochromator graphite
_diffrn_radiation_source 'fine-focus sealed tube'
_diffrn_radiation_type MoK\a
_diffrn_radiation_wavelength 0.71073
_diffrn_reflns_av_R_equivalents 0.1052
_diffrn_reflns_av_sigmaI/netI 0.1225
_diffrn_reflns_limit_h_max 16
_diffrn_reflns_limit_h_min -17
_diffrn_reflns_limit_k_max 17
_diffrn_reflns_limit_k_min -17
_diffrn_reflns_limit_l_max 31
_diffrn_reflns_limit_l_min -36
_diffrn_reflns_number 21308
_diffrn_reflns_theta_full 25.07
_diffrn_reflns_theta_max 25.07
_diffrn_reflns_theta_min 1.92
_exptl_absorpt_coefficient_mu 2.297
_exptl_absorpt_correction_T_max 0.861972
_exptl_absorpt_correction_T_min 0.589946
_exptl_absorpt_correction_type multi-scan
_exptl_crystal_colour black
_exptl_crystal_density_diffrn 1.584
_exptl_crystal_density_method 'not measured'
_exptl_crystal_description needle
_exptl_crystal_F_000 3260
_exptl_crystal_size_max 0.32
_exptl_crystal_size_mid 0.08
_exptl_crystal_size_min 0.06
_refine_diff_density_max 1.066
_refine_diff_density_min -0.742
_refine_diff_density_rms 0.150
_refine_ls_abs_structure_details 'Flack H D (1983), Acta Cryst. A39, 876-881'
_refine_ls_abs_structure_Flack 0.00(2)
_refine_ls_extinction_method none
_refine_ls_goodness_of_fit_ref 0.946
_refine_ls_hydrogen_treatment ' riding model '
_refine_ls_matrix_type full
_refine_ls_number_parameters 429
_refine_ls_number_reflns 5988
_refine_ls_number_restraints 0
_refine_ls_restrained_S_all 0.946
_refine_ls_R_factor_all 0.1320
_refine_ls_R_factor_gt 0.0675
_refine_ls_shift/su_max 0.001
_refine_ls_shift/su_mean 0.000
_refine_ls_structure_factor_coef Fsqd
_refine_ls_weighting_details 'calc w=1/[\s^2^(Fo^2^)+(0.0983P)^2^+0.0000P] where P=(Fo^2^+2Fc^2^)/3'
_refine_ls_weighting_scheme calc
_refine_ls_wR_factor_gt 0.1563
_refine_ls_wR_factor_ref 0.1825
_reflns_number_gt 3328
_reflns_number_total 5988
_reflns_threshold_expression >2sigma(I)
_cod_data_source_file b302413j.txt
_cod_data_source_block complex4e
_cod_depositor_comments
;
The following automatic conversions were performed:
'_symmetry_cell_setting' value 'Tetragonal' changed to 'tetragonal'
according to '/home/saulius/struct/CIF-dictionaries/cif_core.dic'
dictionary named 'cif_core.dic' version 2.4.1 from
2010-06-29.

'_exptl_absorpt_correction_type' value ' multi scan ' changed
to 'multi-scan' according to
'/home/saulius/struct/CIF-dictionaries/cif_core.dic' dictionary named
'cif_core.dic' version 2.4.1 from 2010-06-29.

Automatic conversion script
Id: cif_fix_enum 1527 2010-12-29 10:47:43Z saulius 
;
_cod_original_sg_symbol_H-M I-4
_cod_original_formula_sum 'C25 H23.50 Br Cl Fe N6 Ni O10.75'
_cod_database_code 7204626

loop_
_symmetry_equiv_pos_as_xyz
'x, y, z'
'-x, -y, z'
'y, -x, -z'
'-y, x, -z'
'x+1/2, y+1/2, z+1/2'
'-x+1/2, -y+1/2, z+1/2'
'y+1/2, -x+1/2, -z+1/2'
'-y+1/2, x+1/2, -z+1/2'

loop_
_atom_site_label
_atom_site_type_symbol
_atom_site_fract_x
_atom_site_fract_y
_atom_site_fract_z
_atom_site_U_iso_or_equiv
_atom_site_adp_type
_atom_site_occupancy
_atom_site_symmetry_multiplicity
_atom_site_calc_flag
_atom_site_refinement_flags
_atom_site_disorder_assembly
_atom_site_disorder_group
Ni1 Ni 0.5000 0.0000 0.63131(6) 0.0388(5) Uani 1 2 d S . .
Ni2 Ni 0.0000 0.5000 0.63135(6) 0.0391(5) Uani 1 2 d S . .
Fe1 Fe 0.20755(11) 0.20760(11) 0.62640(4) 0.0404(4) Uani 1 1 d . . .
Br1 Br 0.30411(10) 0.30391(10) 0.57274(4) 0.0692(4) Uani 1 1 d . . .
N1 N 0.5325(7) 0.0996(7) 0.6787(3) 0.045(2) Uani 1 1 d . . .
N2 N 0.3860(6) 0.0720(5) 0.6322(3) 0.036(2) Uani 1 1 d . . .
N3 N 0.4218(7) -0.0655(6) 0.5830(3) 0.043(2) Uani 1 1 d . . .
N4 N 0.0995(7) 0.5330(7) 0.6790(3) 0.044(2) Uani 1 1 d . . .
N5 N 0.0728(5) 0.3865(6) 0.6322(3) 0.036(2) Uani 1 1 d . . .
N6 N -0.0657(6) 0.4227(7) 0.5837(3) 0.043(2) Uani 1 1 d . . .
O1 O 0.3141(6) 0.1882(5) 0.6678(2) 0.048(2) Uani 1 1 d . . .
O2 O 0.2497(6) 0.0899(5) 0.5973(2) 0.0423(19) Uani 1 1 d . . .
O3 O 0.1880(5) 0.3146(6) 0.6680(2) 0.051(2) Uani 1 1 d . . .
O4 O 0.0905(5) 0.2496(5) 0.5972(2) 0.043(2) Uani 1 1 d . . .
O5 O 0.1223(7) 0.1255(7) 0.6701(2) 0.073(3) Uani 1 1 d . . .
C1 C 0.6109(8) 0.1141(9) 0.6990(4) 0.053(3) Uani 1 1 d . . .
H1 H 0.6591 0.0741 0.6940 0.064 Uiso 1 1 calc R . .
C2 C 0.6233(9) 0.1864(9) 0.7272(4) 0.054(4) Uani 1 1 d . . .
H2 H 0.6785 0.1932 0.7423 0.064 Uiso 1 1 calc R . .
C3 C 0.5573(9) 0.2476(9) 0.7333(4) 0.056(3) Uani 1 1 d . . .
H3 H 0.5655 0.2983 0.7517 0.068 Uiso 1 1 calc R . .
C4 C 0.4773(9) 0.2326(8) 0.7114(4) 0.052(3) Uani 1 1 d . . .
H4 H 0.4285 0.2725 0.7152 0.062 Uiso 1 1 calc R . .
C5 C 0.4693(8) 0.1601(7) 0.6846(3) 0.036(3) Uani 1 1 d . . .
C6 C 0.3794(8) 0.1430(7) 0.6603(3) 0.037(3) Uani 1 1 d . . .
C7 C 0.3210(8) 0.0502(8) 0.6031(4) 0.043(3) Uani 1 1 d . . .
C8 C 0.3419(8) -0.0305(8) 0.5757(4) 0.041(3) Uani 1 1 d . . .
C9 C 0.2845(8) -0.0615(8) 0.5443(4) 0.047(3) Uani 1 1 d . . .
H5 H 0.2291 -0.0323 0.5391 0.057 Uiso 1 1 calc R . .
C10 C 0.3082(10) -0.1356(9) 0.5203(4) 0.060(4) Uani 1 1 d . . .
H6 H 0.2685 -0.1600 0.4990 0.073 Uiso 1 1 calc R . .
C11 C 0.3893(10) -0.1732(9) 0.5274(4) 0.059(4) Uani 1 1 d . . .
H7 H 0.4074 -0.2226 0.5099 0.071 Uiso 1 1 calc R . .
C12 C 0.4468(10) -0.1408(8) 0.5598(4) 0.056(4) Uani 1 1 d . . .
H8 H 0.5019 -0.1698 0.5658 0.067 Uiso 1 1 calc R . .
C13 C 0.1144(8) 0.6104(9) 0.6983(3) 0.051(3) Uani 1 1 d . . .
H9 H 0.0740 0.6581 0.6931 0.061 Uiso 1 1 calc R . .
C14 C 0.1867(9) 0.6249(10) 0.7261(4) 0.057(4) Uani 1 1 d . . .
H10 H 0.1935 0.6809 0.7405 0.068 Uiso 1 1 calc R . .
C15 C 0.2483(11) 0.5583(9) 0.7327(4) 0.064(4) Uani 1 1 d . . .
H11 H 0.2989 0.5669 0.7512 0.077 Uiso 1 1 calc R . .
C16 C 0.2328(8) 0.4754(8) 0.7106(4) 0.049(3) Uani 1 1 d . . .
H12 H 0.2730 0.4268 0.7141 0.059 Uiso 1 1 calc R . .
C17 C 0.1607(8) 0.4676(8) 0.6848(3) 0.040(3) Uani 1 1 d . . .
C18 C 0.1421(8) 0.3800(8) 0.6600(3) 0.041(3) Uani 1 1 d . . .
C19 C 0.0493(7) 0.3208(8) 0.6027(3) 0.036(3) Uani 1 1 d . . .
C20 C -0.0304(7) 0.3430(8) 0.5762(3) 0.042(3) Uani 1 1 d . . .
C21 C -0.0612(7) 0.2835(8) 0.5447(4) 0.045(3) Uani 1 1 d . . .
H13 H -0.0323 0.2279 0.5397 0.054 Uiso 1 1 calc R . .
C22 C -0.1367(9) 0.3089(10) 0.5206(4) 0.061(4) Uani 1 1 d . . .
H14 H -0.1611 0.2696 0.4991 0.073 Uiso 1 1 calc R . .
C23 C -0.1752(8) 0.3902(9) 0.5279(4) 0.054(3) Uani 1 1 d . . .
H15 H -0.2258 0.4080 0.5111 0.065 Uiso 1 1 calc R . .
C24 C -0.1412(8) 0.4454(9) 0.5591(4) 0.058(4) Uani 1 1 d . . .
H16 H -0.1696 0.5012 0.5644 0.070 Uiso 1 1 calc R . .
Cl1 Cl 0.8517(6) 0.1481(6) 0.6662(3) 0.065(2) Uani 0.50 1 d P . .
Cl2 Cl 0.8889(6) 0.1125(6) 0.6848(3) 0.068(2) Uani 0.50 1 d P . .
O6 O 0.8442(10) 0.1557(9) 0.7147(3) 0.114(4) Uani 1 1 d . . .
O7 O 0.9386(9) 0.1718(10) 0.6558(5) 0.133(5) Uani 1 1 d . . .
O8 O 0.8279(10) 0.0605(9) 0.6564(5) 0.138(5) Uani 1 1 d . . .
O9 O 0.7900(16) 0.2081(14) 0.6482(8) 0.096(6) Uani 0.50 1 d P . .
O10 O 0.950(4) 0.039(4) 0.7056(11) 0.31(3) Uani 0.50 1 d P . .
O11 O 0.654(3) 0.321(4) 0.6207(17) 0.24(2) Uiso 0.50 1 d P . .
C25 C 0.688(3) 0.407(3) 0.6238(18) 0.142(16) Uiso 0.50 1 d P . .
O12 O 0.0749(15) 0.0725(15) 0.4764(6) 0.087(6) Uiso 0.50 1 d P . .
C26 C 0.0796(15) 0.0781(15) 0.5266(6) 0.040(5) Uiso 0.50 1 d P . .
O13 O 0.482(4) 0.467(3) 0.6839(13) 0.23(2) Uiso 0.50 1 d P . .
O14 O 0.0000 0.0000 0.4219(7) 0.061(6) Uiso 0.50 2 d SP . .

loop_
_atom_site_aniso_label
_atom_site_aniso_U_11
_atom_site_aniso_U_22
_atom_site_aniso_U_33
_atom_site_aniso_U_23
_atom_site_aniso_U_13
_atom_site_aniso_U_12
Ni1 0.0550(13) 0.0382(12) 0.0233(8) 0.000 0.000 0.0024(10)
Ni2 0.0393(12) 0.0550(13) 0.0229(8) 0.000 0.000 0.0021(10)
Fe1 0.0476(10) 0.0469(10) 0.0266(7) -0.0058(7) -0.0059(7) 0.0035(8)
Br1 0.0797(11) 0.0796(11) 0.0483(7) 0.0003(7) -0.0007(7) -0.0012(9)
N1 0.047(6) 0.061(7) 0.028(5) -0.003(4) -0.012(4) -0.001(6)
N2 0.046(5) 0.035(5) 0.027(4) -0.010(4) -0.011(4) 0.014(4)
N3 0.066(7) 0.036(5) 0.026(5) -0.002(4) 0.014(5) -0.019(5)
N4 0.064(7) 0.048(6) 0.021(5) -0.007(4) -0.001(4) 0.007(6)
N5 0.034(5) 0.047(5) 0.026(4) -0.009(4) -0.001(4) -0.001(4)
N6 0.046(6) 0.067(7) 0.017(4) 0.007(4) 0.000(4) -0.012(5)
O1 0.069(6) 0.042(5) 0.033(4) -0.010(3) -0.022(4) 0.016(4)
O2 0.059(5) 0.042(5) 0.026(4) -0.005(3) -0.008(3) 0.000(4)
O3 0.053(5) 0.065(6) 0.034(4) -0.021(4) -0.017(4) 0.015(5)
O4 0.044(5) 0.059(5) 0.027(4) -0.009(3) 0.000(3) -0.004(4)
O5 0.097(8) 0.088(7) 0.036(4) 0.001(5) -0.003(5) -0.033(6)
C1 0.056(8) 0.073(9) 0.031(6) -0.007(6) -0.007(6) 0.008(7)
C2 0.058(9) 0.063(9) 0.040(7) -0.002(6) -0.006(6) -0.013(7)
C3 0.060(9) 0.065(9) 0.043(6) -0.024(6) -0.014(6) -0.002(8)
C4 0.068(9) 0.042(7) 0.045(7) -0.009(6) -0.016(6) 0.008(7)
C5 0.055(7) 0.033(6) 0.020(5) -0.009(5) -0.007(5) 0.007(6)
C6 0.055(7) 0.035(6) 0.022(6) -0.010(5) -0.011(5) 0.001(6)
C7 0.049(8) 0.044(7) 0.036(6) 0.017(5) 0.001(6) -0.008(6)
C8 0.045(7) 0.047(7) 0.031(6) 0.014(5) -0.002(5) -0.008(6)
C9 0.061(8) 0.044(7) 0.036(6) -0.001(6) -0.002(6) -0.012(6)
C10 0.073(10) 0.066(10) 0.043(7) -0.017(7) 0.001(7) -0.029(8)
C11 0.072(10) 0.056(9) 0.048(8) -0.018(6) 0.008(7) -0.011(8)
C12 0.081(9) 0.050(7) 0.036(7) -0.020(6) 0.020(6) -0.013(7)
C13 0.056(8) 0.074(9) 0.023(6) 0.003(6) -0.003(5) 0.013(7)
C14 0.065(9) 0.058(9) 0.048(7) -0.001(6) -0.007(6) -0.012(8)
C15 0.085(11) 0.064(9) 0.042(6) -0.020(6) -0.019(7) -0.009(8)
C16 0.045(7) 0.061(8) 0.041(6) -0.018(6) -0.006(6) 0.010(6)
C17 0.053(7) 0.047(7) 0.019(5) 0.000(5) -0.009(5) 0.009(6)
C18 0.043(7) 0.046(7) 0.035(7) -0.013(5) 0.002(5) -0.006(6)
C19 0.032(7) 0.044(7) 0.033(6) -0.004(5) 0.013(5) -0.004(6)
C20 0.042(7) 0.065(8) 0.019(5) -0.002(5) 0.009(5) -0.011(6)
C21 0.041(7) 0.060(8) 0.035(6) 0.000(5) -0.003(5) -0.015(6)
C22 0.057(9) 0.084(11) 0.041(7) -0.006(7) -0.012(6) -0.038(8)
C23 0.049(8) 0.061(9) 0.053(8) 0.008(6) -0.026(6) -0.003(7)
C24 0.057(8) 0.066(9) 0.051(8) 0.020(6) -0.024(7) -0.006(7)
Cl1 0.061(6) 0.070(6) 0.062(5) -0.021(4) 0.021(4) -0.005(5)
Cl2 0.063(6) 0.074(6) 0.068(5) -0.020(5) 0.018(5) -0.012(5)
O6 0.154(12) 0.130(11) 0.058(6) -0.023(7) 0.013(8) 0.008(9)
O7 0.109(10) 0.157(12) 0.134(11) 0.015(10) 0.056(9) -0.041(9)
O8 0.160(13) 0.103(10) 0.150(13) -0.064(9) -0.027(11) -0.030(9)
O9 0.105(18) 0.058(13) 0.125(17) -0.019(13) 0.025(15) -0.012(14)
O10 0.34(6) 0.46(7) 0.14(3) -0.06(5) 0.00(4) 0.31(6)

loop_
_atom_type_symbol
_atom_type_description
_atom_type_scat_dispersion_real
_atom_type_scat_dispersion_imag
_atom_type_scat_source
C C 0.0033 0.0016 'International Tables Vol C Tables 4.2.6.8 and 6.1.1.4'
H H 0.0000 0.0000 'International Tables Vol C Tables 4.2.6.8 and 6.1.1.4'
N N 0.0061 0.0033 'International Tables Vol C Tables 4.2.6.8 and 6.1.1.4'
O O 0.0106 0.0060 'International Tables Vol C Tables 4.2.6.8 and 6.1.1.4'
Cl Cl 0.1484 0.1585 'International Tables Vol C Tables 4.2.6.8 and 6.1.1.4'
Fe Fe 0.3463 0.8444 'International Tables Vol C Tables 4.2.6.8 and 6.1.1.4'
Ni Ni 0.3393 1.1124 'International Tables Vol C Tables 4.2.6.8 and 6.1.1.4'
Br Br -0.2901 2.4595 'International Tables Vol C Tables 4.2.6.8 and 6.1.1.4'

loop_
_geom_angle_atom_site_label_1
_geom_angle_atom_site_label_2
_geom_angle_atom_site_label_3
_geom_angle
_geom_angle_site_symmetry_1
_geom_angle_site_symmetry_3
_geom_angle_publ_flag
N2 Ni1 N2 178.5(5) 2_655 . ?
N2 Ni1 N3 103.3(4) 2_655 . ?
N2 Ni1 N3 77.8(4) . . ?
N2 Ni1 N3 77.8(4) 2_655 2_655 ?
N2 Ni1 N3 103.3(4) . 2_655 ?
N3 Ni1 N3 92.3(5) . 2_655 ?
N2 Ni1 N1 99.9(4) 2_655 . ?
N2 Ni1 N1 79.0(4) . . ?
N3 Ni1 N1 156.8(4) . . ?
N3 Ni1 N1 91.0(3) 2_655 . ?
N2 Ni1 N1 79.0(4) 2_655 2_655 ?
N2 Ni1 N1 99.9(4) . 2_655 ?
N3 Ni1 N1 91.0(3) . 2_655 ?
N3 Ni1 N1 156.8(4) 2_655 2_655 ?
N1 Ni1 N1 95.0(5) . 2_655 ?
N2 Ni1 Fe1 176.8(2) 2_655 . ?
N2 Ni1 Fe1 3.9(3) . . ?
N3 Ni1 Fe1 78.3(3) . . ?
N3 Ni1 Fe1 99.4(3) 2_655 . ?
N1 Ni1 Fe1 78.4(3) . . ?
N1 Ni1 Fe1 103.8(3) 2_655 . ?
N5 Ni2 N5 178.5(5) . 2_565 ?
N5 Ni2 N6 78.3(4) . . ?
N5 Ni2 N6 102.7(4) 2_565 . ?
N5 Ni2 N6 102.7(4) . 2_565 ?
N5 Ni2 N6 78.3(4) 2_565 2_565 ?
N6 Ni2 N6 92.9(5) . 2_565 ?
N5 Ni2 N4 79.0(4) . . ?
N5 Ni2 N4 100.0(4) 2_565 . ?
N6 Ni2 N4 157.3(4) . . ?
N6 Ni2 N4 90.7(3) 2_565 . ?
N5 Ni2 N4 100.0(4) . 2_565 ?
N5 Ni2 N4 79.0(4) 2_565 2_565 ?
N6 Ni2 N4 90.7(3) . 2_565 ?
N6 Ni2 N4 157.3(4) 2_565 2_565 ?
N4 Ni2 N4 94.7(5) . 2_565 ?
N5 Ni2 Fe1 3.6(2) . . ?
N5 Ni2 Fe1 177.2(2) 2_565 . ?
N6 Ni2 Fe1 78.6(3) . . ?
N6 Ni2 Fe1 99.2(3) 2_565 . ?
N4 Ni2 Fe1 78.7(3) . . ?
N4 Ni2 Fe1 103.5(3) 2_565 . ?
O1 Fe1 O3 81.1(3) . . ?
O1 Fe1 O4 165.3(3) . . ?
O3 Fe1 O4 84.5(3) . . ?
O1 Fe1 O2 84.5(3) . . ?
O3 Fe1 O2 165.2(3) . . ?
O4 Fe1 O2 109.6(3) . . ?
O1 Fe1 O5 90.2(3) . . ?
O3 Fe1 O5 89.0(3) . . ?
O4 Fe1 O5 86.3(4) . . ?
O2 Fe1 O5 87.6(4) . . ?
O1 Fe1 Br1 91.7(2) . . ?
O3 Fe1 Br1 91.8(2) . . ?
O4 Fe1 Br1 92.0(2) . . ?
O2 Fe1 Br1 92.0(2) . . ?
O5 Fe1 Br1 178.1(2) . . ?
O1 Fe1 Ni2 123.2(2) . . ?
O3 Fe1 Ni2 42.8(2) . . ?
O4 Fe1 Ni2 43.2(2) . . ?
O2 Fe1 Ni2 151.9(2) . . ?
O5 Fe1 Ni2 95.9(3) . . ?
Br1 Fe1 Ni2 83.55(5) . . ?
O1 Fe1 Ni1 42.9(2) . . ?
O3 Fe1 Ni1 123.3(2) . . ?
O4 Fe1 Ni1 151.8(2) . . ?
O2 Fe1 Ni1 43.1(2) . . ?
O5 Fe1 Ni1 97.6(3) . . ?
Br1 Fe1 Ni1 83.43(5) . . ?
Ni2 Fe1 Ni1 160.48(3) . . ?
C5 N1 C1 117.0(10) . . ?
C5 N1 Ni1 114.0(7) . . ?
C1 N1 Ni1 128.5(8) . . ?
C7 N2 C6 122.9(9) . . ?
C7 N2 Ni1 118.1(7) . . ?
C6 N2 Ni1 119.0(7) . . ?
C8 N3 C12 118.9(10) . . ?
C8 N3 Ni1 115.6(7) . . ?
C12 N3 Ni1 125.5(9) . . ?
C13 N4 C17 117.6(10) . . ?
C13 N4 Ni2 128.6(8) . . ?
C17 N4 Ni2 113.3(7) . . ?
C18 N5 C19 123.7(9) . . ?
C18 N5 Ni2 119.2(7) . . ?
C19 N5 Ni2 117.1(7) . . ?
C20 N6 C24 116.9(10) . . ?
C20 N6 Ni2 115.3(7) . . ?
C24 N6 Ni2 127.8(9) . . ?
C6 O1 Fe1 126.3(6) . . ?
C7 O2 Fe1 127.8(7) . . ?
C18 O3 Fe1 125.5(7) . . ?
C19 O4 Fe1 128.8(7) . . ?
N1 C1 C2 121.5(12) . . ?
C3 C2 C1 120.8(12) . . ?
C2 C3 C4 116.8(12) . . ?
C5 C4 C3 119.5(12) . . ?
N1 C5 C4 124.2(11) . . ?
N1 C5 C6 116.3(9) . . ?
C4 C5 C6 119.4(10) . . ?
O1 C6 N2 127.6(9) . . ?
O1 C6 C5 121.1(9) . . ?
N2 C6 C5 111.2(9) . . ?
O2 C7 N2 126.8(11) . . ?
O2 C7 C8 119.3(10) . . ?
N2 C7 C8 113.9(10) . . ?
N3 C8 C9 123.5(11) . . ?
N3 C8 C7 114.5(10) . . ?
C9 C8 C7 121.9(11) . . ?
C8 C9 C10 118.8(12) . . ?
C11 C10 C9 118.9(12) . . ?
C10 C11 C12 121.4(12) . . ?
N3 C12 C11 118.4(13) . . ?
N4 C13 C14 122.7(12) . . ?
C15 C14 C13 119.9(13) . . ?
C14 C15 C16 116.9(13) . . ?
C17 C16 C15 118.7(12) . . ?
C16 C17 N4 124.1(11) . . ?
C16 C17 C18 120.5(10) . . ?
N4 C17 C18 115.4(10) . . ?
O3 C18 N5 128.3(10) . . ?
O3 C18 C17 118.9(10) . . ?
N5 C18 C17 112.7(10) . . ?
O4 C19 N5 125.0(10) . . ?
O4 C19 C20 121.4(10) . . ?
N5 C19 C20 113.6(10) . . ?
N6 C20 C21 124.2(11) . . ?
N6 C20 C19 115.7(10) . . ?
C21 C20 C19 120.0(11) . . ?
C20 C21 C22 117.1(12) . . ?
C23 C22 C21 119.9(11) . . ?
C24 C23 C22 119.9(11) . . ?
C23 C24 N6 121.8(12) . . ?
Cl2 Cl1 O7 74.3(11) . . ?
Cl2 Cl1 O8 75.4(11) . . ?
O7 Cl1 O8 115.7(10) . . ?
Cl2 Cl1 O9 166.7(13) . . ?
O7 Cl1 O9 111.6(13) . . ?
O8 Cl1 O9 110.7(13) . . ?
Cl2 Cl1 O6 60.0(9) . . ?
O7 Cl1 O6 106.1(11) . . ?
O8 Cl1 O6 105.3(11) . . ?
O9 Cl1 O6 106.7(11) . . ?
Cl1 Cl2 O6 80.5(10) . . ?
Cl1 Cl2 O7 66.4(10) . . ?
O6 Cl2 O7 112.4(11) . . ?
Cl1 Cl2 O8 65.8(10) . . ?
O6 Cl2 O8 110.5(11) . . ?
O7 Cl2 O8 106.6(10) . . ?
Cl1 Cl2 O10 166.5(19) . . ?
O6 Cl2 O10 111.6(14) . . ?
O7 Cl2 O10 112(2) . . ?
O8 Cl2 O10 103(2) . . ?
Cl2 O6 Cl1 39.5(5) . . ?
Cl1 O7 Cl2 39.3(5) . . ?
Cl1 O8 Cl2 38.8(5) . . ?

loop_
_geom_bond_atom_site_label_1
_geom_bond_atom_site_label_2
_geom_bond_distance
_geom_bond_site_symmetry_2
_geom_bond_publ_flag
Ni1 N2 2.019(8) 2_655 ?
Ni1 N2 2.019(8) . ?
Ni1 N3 2.117(9) . ?
Ni1 N3 2.117(9) 2_655 ?
Ni1 N1 2.128(9) . ?
Ni1 N1 2.128(9) 2_655 ?
Ni1 Fe1 5.3707(16) . ?
Ni2 N5 2.018(8) . ?
Ni2 N5 2.018(8) 2_565 ?
Ni2 N6 2.097(9) . ?
Ni2 N6 2.097(9) 2_565 ?
Ni2 N4 2.132(9) . ?
Ni2 N4 2.132(9) 2_565 ?
Ni2 Fe1 5.3696(16) . ?
Fe1 O1 2.051(7) . ?
Fe1 O3 2.060(8) . ?
Fe1 O4 2.061(8) . ?
Fe1 O2 2.069(7) . ?
Fe1 O5 2.212(8) . ?
Fe1 Br1 2.611(2) . ?
N1 C5 1.322(13) . ?
N1 C1 1.343(14) . ?
N2 C7 1.352(14) . ?
N2 C6 1.365(13) . ?
N3 C8 1.323(14) . ?
N3 C12 1.380(14) . ?
N4 C13 1.318(15) . ?
N4 C17 1.352(14) . ?
N5 C18 1.338(14) . ?
N5 C19 1.375(13) . ?
N6 C20 1.324(14) . ?
N6 C24 1.396(14) . ?
O1 C6 1.211(12) . ?
O2 C7 1.234(13) . ?
O3 C18 1.221(13) . ?
O4 C19 1.242(12) . ?
C1 C2 1.391(17) . ?
C2 C3 1.361(17) . ?
C3 C4 1.387(17) . ?
C4 C5 1.362(15) . ?
C5 C6 1.554(15) . ?
C7 C8 1.500(17) . ?
C8 C9 1.364(16) . ?
C9 C10 1.374(17) . ?
C10 C11 1.356(18) . ?
C11 C12 1.393(18) . ?
C13 C14 1.388(17) . ?
C14 C15 1.374(19) . ?
C15 C16 1.429(16) . ?
C16 C17 1.338(15) . ?
C17 C18 1.539(15) . ?
C19 C20 1.475(16) . ?
C20 C21 1.386(15) . ?
C21 C22 1.398(17) . ?
C22 C23 1.364(18) . ?
C23 C24 1.356(17) . ?
Cl1 Cl2 0.955(10) . ?
Cl1 O7 1.384(14) . ?
Cl1 O8 1.392(14) . ?
Cl1 O9 1.40(2) . ?
Cl1 O6 1.481(12) . ?
Cl2 O6 1.300(14) . ?
Cl2 O7 1.454(15) . ?
Cl2 O8 1.477(15) . ?
Cl2 O10 1.57(4) . ?
O11 C25 1.39(6) . ?
O12 C26 1.53(2) . ?
O13 O13 1.12(8) 2_665 ?
